data_1572065
loop_
_publ_author_name
'K\"orner, Lukas'
'Bockfeld, Dirk'
'Bannenberg, Thomas'
'Tamm, Matthias'

_publ_section_title
;
 2,3-Diamino-4,5-diarylcyclopentadienone iron carbonyl complexes as
 catalysts for reductive amination reactions
;
_journal_issue 16
_journal_name_full 'Catalysis Science &amp; Technology'
_journal_page_first 4522
_journal_page_last 4532
_journal_paper_doi 10.1039/D4CY00372A
_journal_volume 14
_journal_year 2024
_chemical_formula_moiety 'C29 H28 F6 N2 O'
_chemical_formula_sum 'C29 H28 F6 N2 O'
_chemical_formula_weight 534.53
_space_group_crystal_system orthorhombic
_space_group_IT_number 61
_space_group_name_Hall '-P 2ac 2ab'
_space_group_name_H-M_alt 'P b c a'
_atom_sites_solution_hydrogens geom
_atom_sites_solution_primary iterative
_atom_sites_solution_secondary difmap
_audit_creation_method SHELXL-2018/3
_audit_update_record
;
2024-03-06 deposited with the CCDC.	2024-07-05 downloaded from the CCDC.
;
_cell_angle_alpha 90
_cell_angle_beta 90
_cell_angle_gamma 90
_cell_formula_units_Z 16
_cell_length_a 18.6211(6)
_cell_length_b 16.9942(4)
_cell_length_c 32.0027(8)
_cell_measurement_reflns_used 13841
_cell_measurement_temperature 100(2)
_cell_measurement_theta_max 73.8480
_cell_measurement_theta_min 2.7510
_cell_volume 10127.3(5)
_computing_cell_refinement 'CrysAlisPro 1.171.42.64a (Rigaku OD, 2022)'
_computing_data_collection 'CrysAlisPro 1.171.42.64a (Rigaku OD, 2022)'
_computing_data_reduction 'CrysAlisPro 1.171.42.64a (Rigaku OD, 2022)'
_computing_publication_material 'OLEX2 v1.3 (O. V. Dolomanov et al., J. Appl. Cryst., 2009, 42, 339-341)'
_computing_structure_refinement 'SHELXL-2018/3 (G. M. Sheldrick, Acta Cryst., 2015, C71, 3-8)'
_computing_structure_solution 'SHELXT 2018/2 (G. M. Sheldrick, Acta Cryst., 2015, A71, 3-8)'
_diffrn_ambient_environment N~2~
_diffrn_ambient_temperature 100(2)
_diffrn_detector 'Hybrid Pixel Array Detector'
_diffrn_detector_area_resol_mean 10.0000
_diffrn_detector_type HyPix
_diffrn_measured_fraction_theta_full 0.996
_diffrn_measured_fraction_theta_max 0.971
_diffrn_measurement_device 'four-circle diffractometer'
_diffrn_measurement_device_type 'XtaLAB Synergy, Single source at home/near, HyPix'
_diffrn_measurement_method '\w scans'
_diffrn_radiation_monochromator mirror
_diffrn_radiation_probe x-ray
_diffrn_radiation_type 'Cu K\a'
_diffrn_radiation_wavelength 1.54184
_diffrn_reflns_av_unetI/netI 0.0522
_diffrn_reflns_Laue_measured_fraction_full 0.996
_diffrn_reflns_Laue_measured_fraction_max 0.971
_diffrn_reflns_limit_h_max 23
_diffrn_reflns_limit_h_min -23
_diffrn_reflns_limit_k_max 21
_diffrn_reflns_limit_k_min -21
_diffrn_reflns_limit_l_max 39
_diffrn_reflns_limit_l_min -39
_diffrn_reflns_number 26477
_diffrn_reflns_point_group_measured_fraction_full 0.996
_diffrn_reflns_point_group_measured_fraction_max 0.971
_diffrn_reflns_theta_full 67.684
_diffrn_reflns_theta_max 76.274
_diffrn_reflns_theta_min 2.761
_diffrn_source 'micro-focus sealed X-ray tube'
_diffrn_source_type 'PhotonJet (Cu) X-ray Source'
_exptl_absorpt_coefficient_mu 0.990
_exptl_absorpt_correction_T_max 1.000
_exptl_absorpt_correction_T_min 0.845
_exptl_absorpt_correction_type gaussian
_exptl_absorpt_process_details
;
CrysAlisPro 1.171.42.64a (Rigaku Oxford Diffraction, 2022)
Numerical absorption correction based on gaussian integration over
a multifaceted crystal model
Empirical absorption correction using spherical harmonics,
implemented in SCALE3 ABSPACK scaling algorithm.
;
_exptl_crystal_colour brown
_exptl_crystal_density_diffrn 1.402
_exptl_crystal_description plate
_exptl_crystal_F_000 4448
_exptl_crystal_size_max 0.100
_exptl_crystal_size_mid 0.050
_exptl_crystal_size_min 0.030
_refine_diff_density_max 0.385
_refine_diff_density_min -0.255
_refine_diff_density_rms 0.055
_refine_ls_extinction_method none
_refine_ls_goodness_of_fit_ref 1.015
_refine_ls_hydrogen_treatment constr
_refine_ls_matrix_type full
_refine_ls_number_parameters 742
_refine_ls_number_reflns 26477
_refine_ls_number_restraints 42
_refine_ls_restrained_S_all 1.042
_refine_ls_R_factor_all 0.1081
_refine_ls_R_factor_gt 0.0622
_refine_ls_shift/su_max 0.002
_refine_ls_shift/su_mean 0.000
_refine_ls_structure_factor_coef Fsqd
_refine_ls_weighting_details 'w=1/[\s^2^(Fo^2^)+(0.0925P)^2^] where P=(Fo^2^+2Fc^2^)/3'
_refine_ls_weighting_scheme calc
_refine_ls_wR_factor_gt 0.1503
_refine_ls_wR_factor_ref 0.1727
_reflns_Friedel_coverage 0.000
_reflns_number_gt 16008
_reflns_number_total 26477
_reflns_threshold_expression 'I > 2\s(I)'
_cod_data_source_file d4cy00372a3.cif
_cod_data_source_block lk44db
_cod_depositor_comments 'Adding full bibliography for 1572060--1572070.cif.'
_cod_database_code 1572065
_shelx_shelxl_version_number 2018/3
_shelx_space_group_comment
;
The symmetry employed for this shelxl refinement is uniquely defined
by the following loop, which should always be used as a source of
symmetry information in preference to the above space-group names.
They are only intended as comments.
;
_shelx_estimated_absorpt_t_min 0.908
_shelx_estimated_absorpt_t_max 0.971
_oxdiff_exptl_absorpt_empirical_full_min 0.729
_oxdiff_exptl_absorpt_empirical_full_max 1.485
_oxdiff_exptl_absorpt_empirical_details
;
Empirical correction (ABSPACK) includes:
- Absorption correction using spherical harmonics
- Frame scaling
- Detector area scaling
;

loop_
_space_group_symop_operation_xyz
'x, y, z'
'-x+1/2, -y, z+1/2'
'-x, y+1/2, -z+1/2'
'x+1/2, -y+1/2, -z'
'-x, -y, -z'
'x-1/2, y, -z-1/2'
'x, -y-1/2, z-1/2'
'-x-1/2, y-1/2, z'

loop_
_atom_site_label
_atom_site_type_symbol
_atom_site_fract_x
_atom_site_fract_y
_atom_site_fract_z
_atom_site_U_iso_or_equiv
_atom_site_adp_type
_atom_site_occupancy
_atom_site_site_symmetry_order
_atom_site_calc_flag
_atom_site_refinement_flags_posn
_atom_site_refinement_flags_adp
_atom_site_refinement_flags_occupancy
_atom_site_disorder_assembly
_atom_site_disorder_group
F1 F 0.31817(14) 0.19286(17) 0.25630(7) 0.0805(8) Uani 1 1 d . . . . .
F2 F 0.34865(18) 0.07909(13) 0.27605(7) 0.0928(9) Uani 1 1 d . . . . .
F3 F 0.42734(12) 0.16021(15) 0.25530(6) 0.0676(6) Uani 1 1 d . . . . .
F4 F 0.35778(13) 0.63325(14) 0.34055(9) 0.0858(9) Uani 1 1 d . . . . .
F5 F 0.46098(16) 0.59374(14) 0.32409(7) 0.0813(8) Uani 1 1 d . . . . .
F6 F 0.44901(14) 0.67352(11) 0.37384(6) 0.0679(7) Uani 1 1 d . . . . .
O1 O 0.40492(12) 0.39151(12) 0.53110(6) 0.0416(5) Uani 1 1 d . . . . .
N1 N 0.38799(14) 0.22094(14) 0.56201(7) 0.0361(6) Uani 1 1 d . . . . .
N2 N 0.38369(14) 0.12772(13) 0.47814(7) 0.0362(6) Uani 1 1 d . . . . .
C1 C 0.39908(16) 0.33367(16) 0.50832(9) 0.0335(6) Uani 1 1 d . . . . .
C2 C 0.38911(16) 0.25018(16) 0.52066(9) 0.0344(6) Uani 1 1 d . . . . .
C3 C 0.39041(16) 0.20743(16) 0.48477(9) 0.0334(6) Uani 1 1 d . . . . .
C4 C 0.39583(16) 0.26196(17) 0.44753(9) 0.0342(6) Uani 1 1 d . . . . .
C5 C 0.40144(16) 0.33662(16) 0.46128(9) 0.0336(6) Uani 1 1 d . . . . .
C6 C 0.36574(18) 0.27551(17) 0.59492(9) 0.0389(7) Uani 1 1 d . . . . .
H6A H 0.323012 0.305391 0.585590 0.047 Uiso 1 1 calc R U . . .
H6B H 0.404860 0.313526 0.600520 0.047 Uiso 1 1 calc R U . . .
C7 C 0.34808(19) 0.23077(19) 0.63457(9) 0.0435(7) Uani 1 1 d . . . . .
H7A H 0.335179 0.268527 0.656893 0.052 Uiso 1 1 calc R U . . .
H7B H 0.306087 0.196327 0.629528 0.052 Uiso 1 1 calc R U . . .
C8 C 0.4107(2) 0.1815(2) 0.64871(10) 0.0510(9) Uani 1 1 d . . . . .
H8A H 0.395924 0.148420 0.672692 0.061 Uiso 1 1 calc R U . . .
H8B H 0.450168 0.216266 0.658083 0.061 Uiso 1 1 calc R U . . .
C9 C 0.4373(2) 0.12885(19) 0.61326(10) 0.0474(8) Uani 1 1 d . . . . .
H9A H 0.481651 0.101376 0.622130 0.057 Uiso 1 1 calc R U . . .
H9B H 0.400521 0.088560 0.606863 0.057 Uiso 1 1 calc R U . . .
C10 C 0.45257(17) 0.17717(18) 0.57438(10) 0.0403(7) Uani 1 1 d . . . . .
H10C H 0.492266 0.214436 0.580014 0.048 Uiso 1 1 calc R U . . .
H10D H 0.467573 0.141947 0.551335 0.048 Uiso 1 1 calc R U . . .
C11 C 0.34529(19) 0.07783(17) 0.50821(9) 0.0415(7) Uani 1 1 d . . . . .
H11C H 0.308354 0.109118 0.523007 0.050 Uiso 1 1 calc R U . . .
H11D H 0.379309 0.056721 0.529169 0.050 Uiso 1 1 calc R U . . .
C12 C 0.3099(2) 0.01046(19) 0.48451(11) 0.0504(8) Uani 1 1 d . . . . .
H12C H 0.273813 0.031785 0.464836 0.060 Uiso 1 1 calc R U . . .
H12D H 0.284911 -0.024628 0.504460 0.060 Uiso 1 1 calc R U . . .
C13 C 0.3662(2) -0.03645(19) 0.46034(11) 0.0563(10) Uani 1 1 d . . . . .
H13C H 0.399455 -0.062115 0.480270 0.068 Uiso 1 1 calc R U . . .
H13D H 0.342175 -0.078173 0.443897 0.068 Uiso 1 1 calc R U . . .
C14 C 0.4088(2) 0.01685(18) 0.43101(11) 0.0544(9) Uani 1 1 d . . . . .
H14C H 0.448354 -0.013532 0.418091 0.065 Uiso 1 1 calc R U . . .
H14D H 0.377008 0.035927 0.408371 0.065 Uiso 1 1 calc R U . . .
C15 C 0.43955(18) 0.08654(18) 0.45456(10) 0.0423(7) Uani 1 1 d . . . . .
H15C H 0.477262 0.067998 0.474017 0.051 Uiso 1 1 calc R U . . .
H15D H 0.462040 0.123422 0.434507 0.051 Uiso 1 1 calc R U . . .
C16 C 0.38843(16) 0.23564(16) 0.40378(9) 0.0339(6) Uani 1 1 d . . . . .
C17 C 0.33025(17) 0.18986(18) 0.39147(10) 0.0405(7) Uani 1 1 d . . . . .
H17 H 0.294670 0.175821 0.411395 0.049 Uiso 1 1 calc R U . . .
C18 C 0.32350(18) 0.16445(19) 0.35046(10) 0.0428(7) Uani 1 1 d . . . . .
H18 H 0.283050 0.134002 0.342351 0.051 Uiso 1 1 calc R U . . .
C19 C 0.37526(17) 0.18327(18) 0.32160(9) 0.0376(7) Uani 1 1 d . . . . .
C20 C 0.43339(17) 0.22930(17) 0.33332(9) 0.0381(7) Uani 1 1 d . . . . .
H20 H 0.468972 0.242942 0.313312 0.046 Uiso 1 1 calc R U . . .
C21 C 0.43959(16) 0.25532(17) 0.37406(9) 0.0350(6) Uani 1 1 d . . . . .
H21 H 0.479390 0.287086 0.381823 0.042 Uiso 1 1 calc R U . . .
C22 C 0.36760(19) 0.15472(19) 0.27745(10) 0.0452(8) Uani 1 1 d . . . . .
C23 C 0.40371(16) 0.40982(16) 0.43655(9) 0.0335(6) Uani 1 1 d . . . . .
C24 C 0.35169(17) 0.42490(17) 0.40653(10) 0.0397(7) Uani 1 1 d . . . . .
H24 H 0.312966 0.389097 0.403064 0.048 Uiso 1 1 calc R U . . .
C25 C 0.35537(17) 0.49127(18) 0.38160(10) 0.0409(7) Uani 1 1 d . . . . .
H25 H 0.319003 0.501325 0.361472 0.049 Uiso 1 1 calc R U . . .
C26 C 0.41236(17) 0.54301(16) 0.38612(9) 0.0356(6) Uani 1 1 d . . . . .
C27 C 0.46352(17) 0.52990(16) 0.41670(9) 0.0365(7) Uani 1 1 d . . . . .
H27 H 0.502090 0.565904 0.420163 0.044 Uiso 1 1 calc R U . . .
C28 C 0.45860(16) 0.46441(16) 0.44227(9) 0.0348(6) Uani 1 1 d . . . . .
H28 H 0.492900 0.456666 0.463852 0.042 Uiso 1 1 calc R U . . .
C29 C 0.41994(18) 0.61047(18) 0.35663(10) 0.0411(7) Uani 1 1 d . . . . .
O1A O 0.61022(12) 0.10869(12) 0.41178(6) 0.0413(5) Uani 1 1 d . . . . .
N1A N 0.65578(14) 0.26498(14) 0.44961(7) 0.0361(5) Uani 1 1 d . . . . .
N2A N 0.66837(14) 0.37240(13) 0.37130(7) 0.0350(5) Uani 1 1 d . . . . .
C1A C 0.62776(16) 0.16643(16) 0.39114(9) 0.0342(6) Uani 1 1 d . . . . .
C2A C 0.65149(16) 0.24384(17) 0.40668(9) 0.0347(6) Uani 1 1 d . . . . .
C3A C 0.65399(16) 0.29337(16) 0.37314(9) 0.0336(6) Uani 1 1 d . . . . .
C4A C 0.64074(15) 0.24655(16) 0.33333(9) 0.0329(6) Uani 1 1 d . . . . .
C5A C 0.62544(16) 0.17166(16) 0.34414(9) 0.0329(6) Uani 1 1 d . . . . .
C6A C 0.69261(18) 0.2083(2) 0.47653(9) 0.0427(7) Uani 1 1 d . . . . .
H6AA H 0.738385 0.192045 0.463372 0.051 Uiso 1 1 calc R U . . .
H6AB H 0.662345 0.160860 0.480073 0.051 Uiso 1 1 calc R U . . .
C7A C 0.70752(18) 0.2449(2) 0.51877(9) 0.0451(8) Uani 1 1 d . . . . .
H7AA H 0.731429 0.205749 0.536989 0.054 Uiso 1 1 calc R U . . .
H7AB H 0.740428 0.290149 0.515302 0.054 Uiso 1 1 calc R U . . .
C8A C 0.63927(19) 0.2721(2) 0.53910(10) 0.0484(8) Uani 1 1 d . . . . .
H8AA H 0.650647 0.300121 0.565405 0.058 Uiso 1 1 calc R U . . .
H8AB H 0.608963 0.226076 0.546025 0.058 Uiso 1 1 calc R U . . .
C9A C 0.5985(2) 0.3268(2) 0.50991(10) 0.0532(9) Uani 1 1 d . . . . .
H9AA H 0.551326 0.339933 0.522338 0.064 Uiso 1 1 calc R U . . .
H9AB H 0.625815 0.376290 0.506308 0.064 Uiso 1 1 calc R U . . .
C10A C 0.58736(18) 0.2882(2) 0.46768(10) 0.0450(8) Uani 1 1 d . . . . .
H10A H 0.556390 0.241205 0.470945 0.054 Uiso 1 1 calc R U . . .
H10B H 0.562765 0.325386 0.448671 0.054 Uiso 1 1 calc R U . . .
C11A C 0.70422(19) 0.41104(17) 0.40651(9) 0.0418(7) Uani 1 1 d . . . . .
H11A H 0.738352 0.374099 0.419850 0.050 Uiso 1 1 calc R U . . .
H11B H 0.668243 0.427022 0.427644 0.050 Uiso 1 1 calc R U . . .
C12A C 0.7443(2) 0.48314(18) 0.39056(10) 0.0471(8) Uani 1 1 d . . . . .
H12A H 0.767708 0.510262 0.414318 0.056 Uiso 1 1 calc R U . . .
H12B H 0.782287 0.466406 0.370817 0.056 Uiso 1 1 calc R U . . .
C13A C 0.6937(2) 0.53948(18) 0.36880(10) 0.0484(8) Uani 1 1 d . . . . .
H13A H 0.721127 0.584702 0.357632 0.058 Uiso 1 1 calc R U . . .
H13B H 0.658137 0.559835 0.389120 0.058 Uiso 1 1 calc R U . . .
C14A C 0.6548(2) 0.49805(17) 0.33325(10) 0.0460(8) Uani 1 1 d . . . . .
H14A H 0.689667 0.484133 0.311103 0.055 Uiso 1 1 calc R U . . .
H14B H 0.618635 0.534005 0.321009 0.055 Uiso 1 1 calc R U . . .
C15A C 0.61772(17) 0.42364(17) 0.34890(10) 0.0396(7) Uani 1 1 d . . . . .
H15A H 0.577812 0.438264 0.367807 0.047 Uiso 1 1 calc R U . . .
H15B H 0.597165 0.394667 0.324876 0.047 Uiso 1 1 calc R U . . .
C16A C 0.64869(16) 0.27723(16) 0.29039(9) 0.0330(6) Uani 1 1 d . . . . .
C17A C 0.70682(17) 0.32474(17) 0.27938(10) 0.0376(7) Uani 1 1 d . . . . .
H17A H 0.742017 0.337550 0.299763 0.045 Uiso 1 1 calc R U . . .
C18A C 0.71375(17) 0.35334(18) 0.23920(10) 0.0409(7) Uani 1 1 d . . . . .
H18A H 0.753838 0.385171 0.232025 0.049 Uiso 1 1 calc R U . . .
C19A C 0.66246(17) 0.33575(17) 0.20936(9) 0.0378(7) Uani 1 1 d . . . . .
C20A C 0.60483(17) 0.28783(18) 0.21954(9) 0.0387(7) Uani 1 1 d . . . . .
H20A H 0.569816 0.275067 0.199034 0.046 Uiso 1 1 calc R U . . .
C21A C 0.59862(16) 0.25879(17) 0.25961(9) 0.0352(6) Uani 1 1 d . . . . .
H21A H 0.559332 0.225469 0.266354 0.042 Uiso 1 1 calc R U . . .
C22A C 0.6691(2) 0.3672(2) 0.16619(11) 0.0480(8) Uani 1 1 d . . . . .
C23A C 0.61417(16) 0.10331(16) 0.31666(9) 0.0335(6) Uani 1 1 d . . . . .
C24A C 0.66184(16) 0.08706(16) 0.28415(9) 0.0364(6) Uani 1 1 d . . . . .
H24A H 0.703514 0.118624 0.280678 0.044 Uiso 1 1 calc R U . . .
C25A C 0.64899(17) 0.02535(17) 0.25691(9) 0.0376(7) Uani 1 1 d . . . . .
H25A H 0.681664 0.014676 0.234827 0.045 Uiso 1 1 calc R U . . .
C26A C 0.58817(17) -0.02080(17) 0.26200(9) 0.0365(7) Uani 1 1 d . . . . .
C27A C 0.54098(17) -0.00621(17) 0.29463(9) 0.0385(7) Uani 1 1 d . . . . .
H27A H 0.499501 -0.038099 0.298091 0.046 Uiso 1 1 calc R U . . .
C28A C 0.55442(16) 0.05493(17) 0.32217(9) 0.0369(7) Uani 1 1 d . . . . .
H28A H 0.522749 0.063955 0.344941 0.044 Uiso 1 1 calc R U . . .
C29A C 0.5716(2) -0.08580(18) 0.23216(10) 0.0436(8) Uani 1 1 d . . . . .
F1A F 0.7074(3) 0.31973(18) 0.14100(9) 0.0813(14) Uani 0.808(7) 1 d . . P A 1
F2A F 0.7018(2) 0.43591(19) 0.16385(9) 0.0746(12) Uani 0.808(7) 1 d . . P A 1
F3A F 0.60752(18) 0.3730(3) 0.14608(11) 0.0886(13) Uani 0.808(7) 1 d . U P A 1
F1B F 0.6495(10) 0.3249(8) 0.1378(4) 0.070(4) Uani 0.192(7) 1 d . U P A 2
F2B F 0.7272(9) 0.4000(12) 0.1591(5) 0.083(5) Uani 0.192(7) 1 d . U P A 2
F3B F 0.6189(6) 0.4282(7) 0.1614(4) 0.055(4) Uani 0.192(7) 1 d . U P A 2
F4A F 0.62060(17) -0.09355(17) 0.20168(8) 0.0737(10) Uani 0.897(5) 1 d . . P B 3
F5A F 0.51057(17) -0.07731(19) 0.21287(11) 0.0945(14) Uani 0.897(5) 1 d . . P B 3
F6A F 0.5707(2) -0.15574(13) 0.25021(7) 0.0866(14) Uani 0.897(5) 1 d . . P B 3
F4B F 0.5644(14) -0.0679(12) 0.1975(6) 0.051(6) Uani 0.103(5) 1 d . U P B 4
F5B F 0.5126(11) -0.1233(12) 0.2446(6) 0.050(6) Uani 0.103(5) 1 d . U P B 4
F6B F 0.6188(14) -0.1367(16) 0.2363(8) 0.067(7) Uani 0.103(5) 1 d . U P B 4

loop_
_atom_site_aniso_label
_atom_site_aniso_U_11
_atom_site_aniso_U_22
_atom_site_aniso_U_33
_atom_site_aniso_U_23
_atom_site_aniso_U_13
_atom_site_aniso_U_12
F1 0.0869(17) 0.1026(19) 0.0520(13) -0.0219(13) -0.0304(12) 0.0349(15)
F2 0.176(3) 0.0507(13) 0.0520(13) -0.0192(11) 0.0127(16) -0.0331(16)
F3 0.0680(15) 0.0947(17) 0.0401(10) -0.0198(11) 0.0034(10) -0.0040(12)
F4 0.0628(15) 0.0659(14) 0.129(2) 0.0541(15) -0.0261(14) -0.0114(12)
F5 0.134(2) 0.0583(13) 0.0513(12) 0.0102(10) 0.0364(14) 0.0140(14)
F6 0.115(2) 0.0382(10) 0.0502(11) 0.0027(9) -0.0045(12) -0.0262(11)
O1 0.0569(14) 0.0307(10) 0.0372(11) -0.0036(9) -0.0031(10) -0.0016(9)
N1 0.0481(15) 0.0322(12) 0.0280(12) -0.0028(10) 0.0016(11) 0.0048(11)
N2 0.0472(15) 0.0264(11) 0.0351(12) -0.0006(10) 0.0079(11) 0.0005(10)
C1 0.0365(15) 0.0294(13) 0.0347(15) -0.0031(12) -0.0024(12) -0.0006(12)
C2 0.0392(16) 0.0305(14) 0.0335(15) -0.0012(12) 0.0003(13) 0.0020(12)
C3 0.0387(16) 0.0291(13) 0.0324(14) 0.0013(11) 0.0009(13) 0.0016(12)
C4 0.0351(16) 0.0329(14) 0.0346(15) 0.0010(12) 0.0008(12) 0.0008(12)
C5 0.0381(16) 0.0304(13) 0.0322(14) -0.0010(11) 0.0003(13) -0.0016(12)
C6 0.0490(19) 0.0339(14) 0.0337(15) -0.0034(12) 0.0016(14) 0.0049(13)
C7 0.053(2) 0.0419(16) 0.0355(16) -0.0037(13) 0.0048(15) 0.0001(15)
C8 0.068(2) 0.0497(18) 0.0349(16) 0.0059(15) 0.0020(16) 0.0088(17)
C9 0.058(2) 0.0436(17) 0.0407(17) 0.0077(14) 0.0022(16) 0.0090(16)
C10 0.0421(17) 0.0399(15) 0.0390(16) 0.0002(13) -0.0004(14) 0.0059(14)
C11 0.057(2) 0.0307(14) 0.0367(16) -0.0008(12) 0.0078(15) -0.0039(14)
C12 0.067(2) 0.0364(16) 0.0479(18) 0.0002(15) 0.0024(17) -0.0112(16)
C13 0.085(3) 0.0316(15) 0.052(2) -0.0078(15) 0.0050(19) -0.0041(17)
C14 0.085(3) 0.0323(15) 0.0462(18) -0.0061(14) 0.0139(18) 0.0070(17)
C15 0.0514(19) 0.0333(14) 0.0421(17) 0.0001(13) 0.0078(15) 0.0074(14)
C16 0.0391(16) 0.0289(13) 0.0336(15) 0.0014(12) -0.0001(13) 0.0022(12)
C17 0.0396(17) 0.0410(16) 0.0408(17) -0.0035(14) 0.0053(14) -0.0017(13)
C18 0.0422(18) 0.0435(17) 0.0426(17) -0.0060(14) -0.0040(15) -0.0036(14)
C19 0.0432(17) 0.0352(15) 0.0345(15) -0.0029(12) -0.0039(14) 0.0055(13)
C20 0.0424(17) 0.0374(15) 0.0345(15) 0.0016(13) 0.0006(13) 0.0028(14)
C21 0.0372(16) 0.0343(14) 0.0334(14) 0.0002(12) -0.0016(12) 0.0002(12)
C22 0.050(2) 0.0446(17) 0.0408(17) -0.0051(15) -0.0030(16) 0.0021(15)
C23 0.0394(16) 0.0306(13) 0.0303(14) -0.0031(11) 0.0007(12) 0.0000(12)
C24 0.0422(17) 0.0319(14) 0.0451(17) 0.0009(13) -0.0043(14) -0.0045(13)
C25 0.0431(18) 0.0388(15) 0.0407(16) 0.0010(13) -0.0067(14) -0.0003(14)
C26 0.0433(17) 0.0290(13) 0.0346(15) -0.0043(12) 0.0009(13) -0.0001(12)
C27 0.0443(17) 0.0291(13) 0.0363(15) -0.0055(12) 0.0010(14) -0.0016(12)
C28 0.0401(16) 0.0307(13) 0.0336(14) -0.0045(12) -0.0041(13) -0.0003(12)
C29 0.0470(19) 0.0372(15) 0.0392(16) -0.0042(13) -0.0022(15) -0.0044(14)
O1A 0.0519(13) 0.0333(10) 0.0385(11) 0.0046(9) 0.0027(10) -0.0027(9)
N1A 0.0414(14) 0.0366(12) 0.0303(12) 0.0019(10) -0.0020(11) 0.0015(11)
N2A 0.0461(15) 0.0248(11) 0.0340(12) -0.0009(10) -0.0058(11) 0.0023(10)
C1A 0.0355(15) 0.0301(14) 0.0371(15) -0.0004(12) 0.0011(13) 0.0024(12)
C2A 0.0378(16) 0.0327(14) 0.0334(14) -0.0017(12) -0.0004(13) -0.0001(12)
C3A 0.0356(15) 0.0290(13) 0.0362(15) -0.0036(12) -0.0037(13) 0.0006(12)
C4A 0.0348(15) 0.0313(14) 0.0326(14) -0.0020(12) -0.0009(12) 0.0020(12)
C5A 0.0360(15) 0.0293(13) 0.0334(15) -0.0003(11) -0.0008(12) 0.0003(12)
C6A 0.0447(18) 0.0488(17) 0.0347(16) 0.0041(14) 0.0003(14) 0.0073(15)
C7A 0.0467(19) 0.0530(19) 0.0357(16) 0.0061(15) -0.0039(14) -0.0016(16)
C8A 0.054(2) 0.058(2) 0.0333(16) -0.0040(15) -0.0002(15) -0.0016(17)
C9A 0.056(2) 0.062(2) 0.0418(18) -0.0133(16) -0.0027(16) 0.0126(18)
C10A 0.0427(18) 0.0496(18) 0.0427(17) -0.0052(15) -0.0021(15) 0.0082(15)
C11A 0.058(2) 0.0311(14) 0.0364(15) -0.0029(13) -0.0077(15) -0.0044(14)
C12A 0.064(2) 0.0321(14) 0.0449(17) -0.0046(14) -0.0083(17) -0.0079(15)
C13A 0.068(2) 0.0292(14) 0.0481(18) -0.0027(14) 0.0045(17) 0.0020(15)
C14A 0.060(2) 0.0320(15) 0.0460(18) 0.0048(14) -0.0025(16) 0.0067(15)
C15A 0.0456(18) 0.0328(14) 0.0403(16) -0.0019(13) -0.0036(14) 0.0058(13)
C16A 0.0378(16) 0.0284(13) 0.0328(14) -0.0017(11) -0.0018(13) 0.0021(12)
C17A 0.0403(17) 0.0336(14) 0.0389(16) -0.0014(13) -0.0039(13) -0.0025(13)
C18A 0.0433(18) 0.0361(15) 0.0435(17) 0.0015(13) 0.0024(15) -0.0051(14)
C19A 0.0436(17) 0.0346(14) 0.0354(15) 0.0022(12) 0.0052(14) 0.0033(13)
C20A 0.0425(17) 0.0401(16) 0.0336(15) -0.0020(13) -0.0034(13) 0.0007(14)
C21A 0.0382(16) 0.0334(14) 0.0339(15) -0.0019(12) -0.0008(13) -0.0010(12)
C22A 0.050(2) 0.0497(19) 0.0438(18) 0.0065(16) 0.0006(16) -0.0060(17)
C23A 0.0407(16) 0.0257(13) 0.0341(15) 0.0031(11) -0.0028(13) -0.0006(12)
C24A 0.0380(16) 0.0310(14) 0.0401(16) 0.0002(12) 0.0017(14) -0.0008(12)
C25A 0.0426(17) 0.0346(14) 0.0355(15) -0.0007(12) 0.0002(14) 0.0000(13)
C26A 0.0456(17) 0.0316(14) 0.0322(14) 0.0034(12) -0.0060(13) -0.0026(13)
C27A 0.0423(17) 0.0308(14) 0.0424(16) 0.0053(13) -0.0035(14) -0.0071(13)
C28A 0.0404(17) 0.0339(14) 0.0364(15) 0.0035(12) 0.0027(13) -0.0022(13)
C29A 0.059(2) 0.0355(15) 0.0360(16) 0.0031(13) -0.0071(16) -0.0101(15)
F1A 0.133(4) 0.0650(18) 0.0458(16) 0.0088(13) 0.0413(19) 0.0262(19)
F2A 0.131(3) 0.0417(16) 0.0511(16) 0.0159(13) 0.0126(18) -0.0197(19)
F3A 0.0671(19) 0.133(3) 0.0654(18) 0.0487(19) -0.0061(15) -0.0098(18)
F1B 0.077(5) 0.069(5) 0.063(5) -0.002(3) 0.000(3) 0.000(3)
F2B 0.082(6) 0.086(6) 0.081(6) 0.006(3) 0.000(3) -0.007(3)
F3B 0.058(4) 0.055(4) 0.051(4) 0.009(3) 0.002(3) 0.009(3)
F4A 0.081(2) 0.0817(19) 0.0579(16) -0.0368(14) 0.0194(14) -0.0320(16)
F5A 0.069(2) 0.092(2) 0.122(3) -0.054(2) -0.054(2) 0.0149(16)
F6A 0.188(4) 0.0314(11) 0.0405(13) -0.0038(10) -0.0071(18) -0.0183(17)
F4B 0.052(7) 0.051(7) 0.048(7) 0.000(3) -0.001(3) -0.003(3)
F5B 0.051(7) 0.048(7) 0.050(7) -0.002(3) -0.002(3) -0.003(3)
F6B 0.067(8) 0.066(8) 0.069(8) -0.004(3) -0.001(3) 0.002(3)

loop_
_atom_type_symbol
_atom_type_description
_atom_type_scat_dispersion_real
_atom_type_scat_dispersion_imag
_atom_type_scat_source
C C 0.0181 0.0091 'International Tables Vol C Tables 4.2.6.8 and 6.1.1.4'
H H 0.0000 0.0000 'International Tables Vol C Tables 4.2.6.8 and 6.1.1.4'
F F 0.0727 0.0534 'International Tables Vol C Tables 4.2.6.8 and 6.1.1.4'
N N 0.0311 0.0180 'International Tables Vol C Tables 4.2.6.8 and 6.1.1.4'
O O 0.0492 0.0322 'International Tables Vol C Tables 4.2.6.8 and 6.1.1.4'

loop_
_exptl_crystal_face_index_h
_exptl_crystal_face_index_k
_exptl_crystal_face_index_l
_exptl_crystal_face_perp_dist
1 -10 -7 0.0196
-12 1 -1 0.0472
-2 10 6 0.0289
12 0 2 0.0427
0 -5 18 0.0175
-1 6 -17 0.0120
5 -2 -18 0.0163
-1 -3 -20 0.0102
2 -6 -17 0.0107

loop_
_geom_angle_atom_site_label_1
_geom_angle_atom_site_label_2
_geom_angle_atom_site_label_3
_geom_angle
_geom_angle_site_symmetry_1
_geom_angle_site_symmetry_3
_geom_angle_publ_flag
C2 N1 C6 117.1(2) . . ?
C2 N1 C10 114.7(2) . . ?
C6 N1 C10 111.0(2) . . ?
C3 N2 C15 119.0(2) . . ?
C3 N2 C11 120.8(2) . . ?
C15 N2 C11 114.1(2) . . ?
O1 C1 C2 128.2(3) . . ?
O1 C1 C5 124.3(2) . . ?
C2 C1 C5 107.5(2) . . ?
C3 C2 N1 127.1(3) . . ?
C3 C2 C1 106.5(2) . . ?
N1 C2 C1 125.9(2) . . ?
C2 C3 N2 130.9(3) . . ?
C2 C3 C4 109.8(2) . . ?
N2 C3 C4 119.2(2) . . ?
C5 C4 C16 127.0(3) . . ?
C5 C4 C3 109.0(2) . . ?
C16 C4 C3 123.7(3) . . ?
C4 C5 C23 128.4(3) . . ?
C4 C5 C1 107.0(2) . . ?
C23 C5 C1 124.4(2) . . ?
N1 C6 C7 110.2(2) . . ?
C8 C7 C6 111.3(3) . . ?
C7 C8 C9 110.7(3) . . ?
C10 C9 C8 110.7(3) . . ?
N1 C10 C9 110.0(3) . . ?
N2 C11 C12 108.6(2) . . ?
C11 C12 C13 110.4(3) . . ?
C14 C13 C12 111.0(3) . . ?
C15 C14 C13 110.7(3) . . ?
N2 C15 C14 111.2(3) . . ?
C21 C16 C17 118.4(3) . . ?
C21 C16 C4 120.9(3) . . ?
C17 C16 C4 120.7(3) . . ?
C18 C17 C16 120.8(3) . . ?
C19 C18 C17 120.0(3) . . ?
C18 C19 C20 119.8(3) . . ?
C18 C19 C22 119.4(3) . . ?
C20 C19 C22 120.7(3) . . ?
C21 C20 C19 120.0(3) . . ?
C20 C21 C16 120.8(3) . . ?
F1 C22 F3 106.2(3) . . ?
F1 C22 F2 105.8(3) . . ?
F3 C22 F2 105.8(3) . . ?
F1 C22 C19 113.1(3) . . ?
F3 C22 C19 113.7(3) . . ?
F2 C22 C19 111.6(3) . . ?
C24 C23 C28 118.7(3) . . ?
C24 C23 C5 120.5(3) . . ?
C28 C23 C5 120.8(3) . . ?
C25 C24 C23 121.0(3) . . ?
C24 C25 C26 119.7(3) . . ?
C27 C26 C25 119.9(3) . . ?
C27 C26 C29 120.4(3) . . ?
C25 C26 C29 119.6(3) . . ?
C26 C27 C28 120.1(3) . . ?
C27 C28 C23 120.4(3) . . ?
F6 C29 F5 105.4(3) . . ?
F6 C29 F4 106.4(3) . . ?
F5 C29 F4 105.2(3) . . ?
F6 C29 C26 113.5(3) . . ?
F5 C29 C26 112.8(3) . . ?
F4 C29 C26 112.8(3) . . ?
C2A N1A C10A 113.8(2) . . ?
C2A N1A C6A 115.4(2) . . ?
C10A N1A C6A 110.8(2) . . ?
C3A N2A C11A 119.7(2) . . ?
C3A N2A C15A 118.4(2) . . ?
C11A N2A C15A 113.7(2) . . ?
O1A C1A C2A 127.7(3) . . ?
O1A C1A C5A 125.2(3) . . ?
C2A C1A C5A 107.0(2) . . ?
C3A C2A N1A 127.0(3) . . ?
C3A C2A C1A 107.2(2) . . ?
N1A C2A C1A 124.6(3) . . ?
C2A C3A N2A 130.1(3) . . ?
C2A C3A C4A 109.3(2) . . ?
N2A C3A C4A 120.5(2) . . ?
C5A C4A C16A 126.3(3) . . ?
C5A C4A C3A 108.2(2) . . ?
C16A C4A C3A 125.3(3) . . ?
C4A C5A C23A 128.4(3) . . ?
C4A C5A C1A 107.8(2) . . ?
C23A C5A C1A 123.6(2) . . ?
N1A C6A C7A 110.0(3) . . ?
C8A C7A C6A 111.0(3) . . ?
C7A C8A C9A 110.2(3) . . ?
C10A C9A C8A 110.6(3) . . ?
N1A C10A C9A 110.6(3) . . ?
N2A C11A C12A 109.0(2) . . ?
C13A C12A C11A 110.9(3) . . ?
C12A C13A C14A 110.4(3) . . ?
C13A C14A C15A 110.7(3) . . ?
N2A C15A C14A 111.2(3) . . ?
C21A C16A C17A 118.1(3) . . ?
C21A C16A C4A 120.8(3) . . ?
C17A C16A C4A 121.1(3) . . ?
C18A C17A C16A 120.7(3) . . ?
C17A C18A C19A 120.2(3) . . ?
C18A C19A C20A 120.0(3) . . ?
C18A C19A C22A 120.4(3) . . ?
C20A C19A C22A 119.6(3) . . ?
C21A C20A C19A 119.6(3) . . ?
C20A C21A C16A 121.4(3) . . ?
F1B C22A F2B 113.1(11) . . ?
F3A C22A F2A 107.8(4) . . ?
F3A C22A F1A 102.4(4) . . ?
F2A C22A F1A 104.6(3) . . ?
F1B C22A F3B 98.9(9) . . ?
F2B C22A F3B 103.2(10) . . ?
F1B C22A C19A 117.2(7) . . ?
F2B C22A C19A 113.9(8) . . ?
F3A C22A C19A 114.1(3) . . ?
F2A C22A C19A 114.2(3) . . ?
F1A C22A C19A 112.7(3) . . ?
F3B C22A C19A 108.2(5) . . ?
C28A C23A C24A 119.0(3) . . ?
C28A C23A C5A 120.2(3) . . ?
C24A C23A C5A 120.7(3) . . ?
C25A C24A C23A 120.6(3) . . ?
C24A C25A C26A 119.7(3) . . ?
C27A C26A C25A 120.3(3) . . ?
C27A C26A C29A 118.9(3) . . ?
C25A C26A C29A 120.8(3) . . ?
C28A C27A C26A 119.9(3) . . ?
C27A C28A C23A 120.4(3) . . ?
F4B C29A F6B 111.6(17) . . ?
F5A C29A F6A 107.3(3) . . ?
F4B C29A F5B 108.5(15) . . ?
F6B C29A F5B 102.7(16) . . ?
F5A C29A F4A 105.1(3) . . ?
F6A C29A F4A 103.7(3) . . ?
F4B C29A C26A 116.2(10) . . ?
F6B C29A C26A 107.5(11) . . ?
F5A C29A C26A 113.7(3) . . ?
F6A C29A C26A 112.8(3) . . ?
F5B C29A C26A 109.5(9) . . ?
F4A C29A C26A 113.4(3) . . ?

loop_
_geom_bond_atom_site_label_1
_geom_bond_atom_site_label_2
_geom_bond_distance
_geom_bond_site_symmetry_2
_geom_bond_publ_flag
F1 C22 1.313(4) . ?
F2 C22 1.334(4) . ?
F3 C22 1.322(4) . ?
F4 C29 1.325(4) . ?
F5 C29 1.323(4) . ?
F6 C29 1.321(4) . ?
O1 C1 1.229(3) . ?
N1 C2 1.414(4) . ?
N1 C6 1.463(4) . ?
N1 C10 1.468(4) . ?
N2 C3 1.377(3) . ?
N2 C15 1.463(4) . ?
N2 C11 1.468(4) . ?
C1 C2 1.484(4) . ?
C1 C5 1.507(4) . ?
C2 C3 1.359(4) . ?
C3 C4 1.513(4) . ?
C4 C5 1.347(4) . ?
C4 C16 1.476(4) . ?
C5 C23 1.475(4) . ?
C6 C7 1.515(4) . ?
C7 C8 1.505(5) . ?
C8 C9 1.527(5) . ?
C9 C10 1.518(4) . ?
C11 C12 1.523(4) . ?
C12 C13 1.527(5) . ?
C13 C14 1.527(5) . ?
C14 C15 1.516(5) . ?
C16 C21 1.387(4) . ?
C16 C17 1.391(4) . ?
C17 C18 1.387(4) . ?
C18 C19 1.373(5) . ?
C19 C20 1.387(4) . ?
C19 C22 1.501(4) . ?
C20 C21 1.382(4) . ?
C23 C24 1.388(4) . ?
C23 C28 1.392(4) . ?
C24 C25 1.383(4) . ?
C25 C26 1.386(4) . ?
C26 C27 1.384(4) . ?
C26 C29 1.491(4) . ?
C27 C28 1.384(4) . ?
O1A C1A 1.227(3) . ?
N1A C2A 1.422(4) . ?
N1A C10A 1.453(4) . ?
N1A C6A 1.463(4) . ?
N2A C3A 1.371(3) . ?
N2A C11A 1.465(4) . ?
N2A C15A 1.470(4) . ?
C1A C2A 1.474(4) . ?
C1A C5A 1.507(4) . ?
C2A C3A 1.365(4) . ?
C3A C4A 1.522(4) . ?
C4A C5A 1.349(4) . ?
C4A C16A 1.477(4) . ?
C5A C23A 1.472(4) . ?
C6A C7A 1.513(4) . ?
C7A C8A 1.501(5) . ?
C8A C9A 1.520(5) . ?
C9A C10A 1.517(4) . ?
C11A C12A 1.523(4) . ?
C12A C13A 1.514(5) . ?
C13A C14A 1.521(5) . ?
C14A C15A 1.525(4) . ?
C16A C21A 1.392(4) . ?
C16A C17A 1.396(4) . ?
C17A C18A 1.381(4) . ?
C18A C19A 1.383(4) . ?
C19A C20A 1.386(4) . ?
C19A C22A 1.486(4) . ?
C20A C21A 1.379(4) . ?
C22A F1B 1.214(14) . ?
C22A F2B 1.237(17) . ?
C22A F3A 1.319(5) . ?
C22A F2A 1.319(5) . ?
C22A F1A 1.345(5) . ?
C22A F3B 1.404(12) . ?
C23A C28A 1.395(4) . ?
C23A C24A 1.395(4) . ?
C24A C25A 1.385(4) . ?
C25A C26A 1.387(4) . ?
C26A C27A 1.387(4) . ?
C26A C29A 1.493(4) . ?
C27A C28A 1.385(4) . ?
C29A F4B 1.157(19) . ?
C29A F6B 1.24(2) . ?
C29A F5A 1.301(4) . ?
C29A F6A 1.322(4) . ?
C29A F5B 1.330(19) . ?
C29A F4A 1.342(4) . ?

loop_
_geom_torsion_atom_site_label_1
_geom_torsion_atom_site_label_2
_geom_torsion_atom_site_label_3
_geom_torsion_atom_site_label_4
_geom_torsion
_geom_torsion_site_symmetry_1
_geom_torsion_site_symmetry_2
_geom_torsion_site_symmetry_3
_geom_torsion_site_symmetry_4
_geom_torsion_publ_flag
C6 N1 C2 C3 -162.6(3) . . . . ?
C10 N1 C2 C3 64.7(4) . . . . ?
C6 N1 C2 C1 26.4(4) . . . . ?
C10 N1 C2 C1 -106.4(3) . . . . ?
O1 C1 C2 C3 -176.0(3) . . . . ?
C5 C1 C2 C3 3.7(3) . . . . ?
O1 C1 C2 N1 -3.4(5) . . . . ?
C5 C1 C2 N1 176.3(3) . . . . ?
N1 C2 C3 N2 7.5(5) . . . . ?
C1 C2 C3 N2 180.0(3) . . . . ?
N1 C2 C3 C4 -176.6(3) . . . . ?
C1 C2 C3 C4 -4.1(3) . . . . ?
C15 N2 C3 C2 -125.8(4) . . . . ?
C11 N2 C3 C2 25.1(5) . . . . ?
C15 N2 C3 C4 58.7(4) . . . . ?
C11 N2 C3 C4 -150.5(3) . . . . ?
C2 C3 C4 C5 3.1(4) . . . . ?
N2 C3 C4 C5 179.6(3) . . . . ?
C2 C3 C4 C16 -171.3(3) . . . . ?
N2 C3 C4 C16 5.2(4) . . . . ?
C16 C4 C5 C23 -1.9(5) . . . . ?
C3 C4 C5 C23 -176.0(3) . . . . ?
C16 C4 C5 C1 173.5(3) . . . . ?
C3 C4 C5 C1 -0.6(3) . . . . ?
O1 C1 C5 C4 177.9(3) . . . . ?
C2 C1 C5 C4 -1.8(3) . . . . ?
O1 C1 C5 C23 -6.5(5) . . . . ?
C2 C1 C5 C23 173.8(3) . . . . ?
C2 N1 C6 C7 164.7(3) . . . . ?
C10 N1 C6 C7 -60.9(3) . . . . ?
N1 C6 C7 C8 56.6(4) . . . . ?
C6 C7 C8 C9 -52.8(4) . . . . ?
C7 C8 C9 C10 52.9(4) . . . . ?
C2 N1 C10 C9 -163.3(3) . . . . ?
C6 N1 C10 C9 61.2(3) . . . . ?
C8 C9 C10 N1 -56.7(4) . . . . ?
C3 N2 C11 C12 148.3(3) . . . . ?
C15 N2 C11 C12 -59.5(4) . . . . ?
N2 C11 C12 C13 57.7(4) . . . . ?
C11 C12 C13 C14 -56.0(4) . . . . ?
C12 C13 C14 C15 52.9(4) . . . . ?
C3 N2 C15 C14 -149.7(3) . . . . ?
C11 N2 C15 C14 57.6(4) . . . . ?
C13 C14 C15 N2 -52.5(4) . . . . ?
C5 C4 C16 C21 57.8(4) . . . . ?
C3 C4 C16 C21 -128.9(3) . . . . ?
C5 C4 C16 C17 -122.8(4) . . . . ?
C3 C4 C16 C17 50.5(4) . . . . ?
C21 C16 C17 C18 0.0(5) . . . . ?
C4 C16 C17 C18 -179.4(3) . . . . ?
C16 C17 C18 C19 1.1(5) . . . . ?
C17 C18 C19 C20 -1.5(5) . . . . ?
C17 C18 C19 C22 179.4(3) . . . . ?
C18 C19 C20 C21 0.8(5) . . . . ?
C22 C19 C20 C21 179.8(3) . . . . ?
C19 C20 C21 C16 0.4(4) . . . . ?
C17 C16 C21 C20 -0.8(4) . . . . ?
C4 C16 C21 C20 178.6(3) . . . . ?
C18 C19 C22 F1 73.8(4) . . . . ?
C20 C19 C22 F1 -105.2(4) . . . . ?
C18 C19 C22 F3 -165.0(3) . . . . ?
C20 C19 C22 F3 16.0(4) . . . . ?
C18 C19 C22 F2 -45.4(4) . . . . ?
C20 C19 C22 F2 135.6(3) . . . . ?
C4 C5 C23 C24 51.4(4) . . . . ?
C1 C5 C23 C24 -123.3(3) . . . . ?
C4 C5 C23 C28 -127.4(3) . . . . ?
C1 C5 C23 C28 57.8(4) . . . . ?
C28 C23 C24 C25 2.4(4) . . . . ?
C5 C23 C24 C25 -176.5(3) . . . . ?
C23 C24 C25 C26 1.0(5) . . . . ?
C24 C25 C26 C27 -2.8(5) . . . . ?
C24 C25 C26 C29 174.4(3) . . . . ?
C25 C26 C27 C28 1.2(4) . . . . ?
C29 C26 C27 C28 -175.9(3) . . . . ?
C26 C27 C28 C23 2.2(4) . . . . ?
C24 C23 C28 C27 -4.0(4) . . . . ?
C5 C23 C28 C27 174.9(3) . . . . ?
C27 C26 C29 F6 -35.0(4) . . . . ?
C25 C26 C29 F6 147.9(3) . . . . ?
C27 C26 C29 F5 84.8(4) . . . . ?
C25 C26 C29 F5 -92.3(4) . . . . ?
C27 C26 C29 F4 -156.2(3) . . . . ?
C25 C26 C29 F4 26.7(4) . . . . ?
C10A N1A C2A C3A 84.7(4) . . . . ?
C6A N1A C2A C3A -145.6(3) . . . . ?
C10A N1A C2A C1A -81.1(4) . . . . ?
C6A N1A C2A C1A 48.6(4) . . . . ?
O1A C1A C2A C3A -170.3(3) . . . . ?
C5A C1A C2A C3A 7.1(3) . . . . ?
O1A C1A C2A N1A -2.1(5) . . . . ?
C5A C1A C2A N1A 175.4(3) . . . . ?
N1A C2A C3A N2A 7.6(5) . . . . ?
C1A C2A C3A N2A 175.4(3) . . . . ?
N1A C2A C3A C4A -174.9(3) . . . . ?
C1A C2A C3A C4A -7.1(3) . . . . ?
C11A N2A C3A C2A 17.9(5) . . . . ?
C15A N2A C3A C2A -128.7(3) . . . . ?
C11A N2A C3A C4A -159.4(3) . . . . ?
C15A N2A C3A C4A 54.1(4) . . . . ?
C2A C3A C4A C5A 4.4(3) . . . . ?
N2A C3A C4A C5A -177.8(3) . . . . ?
C2A C3A C4A C16A -171.5(3) . . . . ?
N2A C3A C4A C16A 6.3(4) . . . . ?
C16A C4A C5A C23A 1.0(5) . . . . ?
C3A C4A C5A C23A -174.9(3) . . . . ?
C16A C4A C5A C1A 176.1(3) . . . . ?
C3A C4A C5A C1A 0.2(3) . . . . ?
O1A C1A C5A C4A 173.1(3) . . . . ?
C2A C1A C5A C4A -4.4(3) . . . . ?
O1A C1A C5A C23A -11.5(4) . . . . ?
C2A C1A C5A C23A 171.0(3) . . . . ?
C2A N1A C6A C7A 167.9(3) . . . . ?
C10A N1A C6A C7A -60.9(3) . . . . ?
N1A C6A C7A C8A 57.8(4) . . . . ?
C6A C7A C8A C9A -54.1(4) . . . . ?
C7A C8A C9A C10A 53.3(4) . . . . ?
C2A N1A C10A C9A -167.4(3) . . . . ?
C6A N1A C10A C9A 60.7(4) . . . . ?
C8A C9A C10A N1A -56.6(4) . . . . ?
C3A N2A C11A C12A 153.8(3) . . . . ?
C15A N2A C11A C12A -58.2(4) . . . . ?
N2A C11A C12A C13A 57.8(3) . . . . ?
C11A C12A C13A C14A -56.8(4) . . . . ?
C12A C13A C14A C15A 53.9(4) . . . . ?
C3A N2A C15A C14A -154.9(3) . . . . ?
C11A N2A C15A C14A 56.6(3) . . . . ?
C13A C14A C15A N2A -53.1(4) . . . . ?
C5A C4A C16A C21A 46.6(4) . . . . ?
C3A C4A C16A C21A -138.2(3) . . . . ?
C5A C4A C16A C17A -132.7(3) . . . . ?
C3A C4A C16A C17A 42.5(4) . . . . ?
C21A C16A C17A C18A 0.8(4) . . . . ?
C4A C16A C17A C18A -179.8(3) . . . . ?
C16A C17A C18A C19A 0.7(5) . . . . ?
C17A C18A C19A C20A -1.5(5) . . . . ?
C17A C18A C19A C22A 179.2(3) . . . . ?
C18A C19A C20A C21A 0.8(5) . . . . ?
C22A C19A C20A C21A -179.9(3) . . . . ?
C19A C20A C21A C16A 0.7(4) . . . . ?
C17A C16A C21A C20A -1.5(4) . . . . ?
C4A C16A C21A C20A 179.1(3) . . . . ?
C18A C19A C22A F1B 144.0(11) . . . . ?
C20A C19A C22A F1B -35.2(11) . . . . ?
C18A C19A C22A F2B 8.7(12) . . . . ?
C20A C19A C22A F2B -170.6(11) . . . . ?
C18A C19A C22A F3A -155.1(4) . . . . ?
C20A C19A C22A F3A 25.6(5) . . . . ?
C18A C19A C22A F2A -30.5(5) . . . . ?
C20A C19A C22A F2A 150.2(4) . . . . ?
C18A C19A C22A F1A 88.7(4) . . . . ?
C20A C19A C22A F1A -90.6(4) . . . . ?
C18A C19A C22A F3B -105.4(7) . . . . ?
C20A C19A C22A F3B 75.3(7) . . . . ?
C4A C5A C23A C28A -131.0(3) . . . . ?
C1A C5A C23A C28A 54.6(4) . . . . ?
C4A C5A C23A C24A 47.4(5) . . . . ?
C1A C5A C23A C24A -127.0(3) . . . . ?
C28A C23A C24A C25A 2.0(4) . . . . ?
C5A C23A C24A C25A -176.4(3) . . . . ?
C23A C24A C25A C26A -0.1(4) . . . . ?
C24A C25A C26A C27A -1.1(4) . . . . ?
C24A C25A C26A C29A 177.7(3) . . . . ?
C25A C26A C27A C28A 0.3(4) . . . . ?
C29A C26A C27A C28A -178.6(3) . . . . ?
C26A C27A C28A C23A 1.7(4) . . . . ?
C24A C23A C28A C27A -2.8(4) . . . . ?
C5A C23A C28A C27A 175.6(3) . . . . ?
C27A C26A C29A F4B 119.5(15) . . . . ?
C25A C26A C29A F4B -59.3(15) . . . . ?
C27A C26A C29A F6B -114.6(15) . . . . ?
C25A C26A C29A F6B 66.6(15) . . . . ?
C27A C26A C29A F5A 59.2(4) . . . . ?
C25A C26A C29A F5A -119.6(4) . . . . ?
C27A C26A C29A F6A -63.2(4) . . . . ?
C25A C26A C29A F6A 117.9(4) . . . . ?
C27A C26A C29A F5B -3.8(12) . . . . ?
C25A C26A C29A F5B 177.4(11) . . . . ?
C27A C26A C29A F4A 179.2(3) . . . . ?
C25A C26A C29A F4A 0.4(4) . . . . ?

loop_
_exptl_oxdiff_crystal_face_indexfrac_h
_exptl_oxdiff_crystal_face_indexfrac_k
_exptl_oxdiff_crystal_face_indexfrac_l
_exptl_oxdiff_crystal_face_x
_exptl_oxdiff_crystal_face_y
_exptl_oxdiff_crystal_face_z
1.1405 -10.3710 -6.8218 -0.2360 0.4334 0.8698
-11.9602 1.4235 -1.4900 -0.3623 0.6670 -0.6510
-2.3552 10.2583 6.4954 0.1924 -0.3531 -0.9156
12.0085 -0.0094 2.4620 0.4013 -0.7387 0.5416
0.1233 -5.4419 18.0481 0.8593 0.4673 0.2078
-0.8448 6.2136 -17.0821 -0.8360 -0.4547 -0.3073
5.1379 -2.1515 -18.3521 -0.7102 -0.3858 0.5888
-0.9997 -2.7981 -20.0282 -0.9314 0.0237 0.3632
2.1523 -5.8349 -17.2454 -0.7131 0.0178 0.7008
